data_4335848
loop_
_publ_author_name
'Yoshiaki Shuku'
'Rie Suizu'
'Alex Domingo'
'Carmen J. Calzado'
'Vincent Robert'
'Kunio Awaga'

_publ_contact_author_address
;Research Centre for Material Science
Nagoya University
Furo-cho
Chikusa
Nagoya
Japan
464-8602
;
_publ_contact_author_email awaga@mbox.chem.nagoya-u.ac.jp
_publ_contact_author_fax (+81)52-789-2484
_publ_contact_author_name 'Professor Kunio Awaga'
_publ_contact_author_phone (+81)52-789-2487
_publ_section_title
;
 Multidimensional Network Structures and Versatile Magnetic Properties of
 Intermolecular Compounds of a Radical-Anion Ligand,
 [1,2,5]Thiadiazolo[3,4-f][1,10]phenanthroline 1,1-Dioxide
;
_journal_name_full 'Inorganic Chemistry'
_journal_page_first 9921
_journal_page_last 9930
_journal_paper_doi 10.1021/ic401078z
_journal_volume 52
_journal_year 2013
_chemical_formula_moiety 'C72 H36 Cl Cs7 N24 O16 S6 '
_chemical_formula_sum 'C72 H36 Cl Cs7 N24 O16 S6'
_chemical_formula_weight 2651.38
_space_group_IT_number 148
_symmetry_cell_setting trigonal
_symmetry_Int_Tables_number 148
_symmetry_space_group_name_Hall '-R 3'
_symmetry_space_group_name_H-M 'R -3 :H'
_cell_angle_alpha 90.0000
_cell_angle_beta 90.0000
_cell_angle_gamma 120.0000
_cell_formula_units_Z 3
_cell_length_a 28.5168(5)
_cell_length_b 28.5168(5)
_cell_length_c 8.2245(2)
_cell_measurement_reflns_used 5680
_cell_measurement_temperature 173.1
_cell_measurement_theta_max 27.5
_cell_measurement_theta_min 3.3
_cell_volume 5792.2(2)
_computing_cell_refinement CrystalClear
_computing_data_collection CrystalClear
_computing_data_reduction CrystalStructure
_computing_publication_material 'CrystalStructure 3.8'
_computing_structure_refinement SHELXL
_computing_structure_solution SIR92
_diffrn_detector_area_resol_mean 7.31
_diffrn_measured_fraction_theta_full 0.996
_diffrn_measured_fraction_theta_max 0.996
_diffrn_measurement_device_type 'Rigaku Saturn'
_diffrn_measurement_method \w
_diffrn_radiation_type 'Mo K\a'
_diffrn_radiation_wavelength 0.71070
_diffrn_reflns_av_R_equivalents 0.025
_diffrn_reflns_limit_h_max 36
_diffrn_reflns_limit_h_min -36
_diffrn_reflns_limit_k_max 36
_diffrn_reflns_limit_k_min -36
_diffrn_reflns_limit_l_max 10
_diffrn_reflns_limit_l_min -10
_diffrn_reflns_number 15454
_diffrn_reflns_theta_full 27.48
_diffrn_reflns_theta_max 27.48
_exptl_absorpt_coefficient_mu 3.552
_exptl_absorpt_correction_T_max 0.608
_exptl_absorpt_correction_T_min 0.531
_exptl_absorpt_correction_type multi-scan
_exptl_absorpt_process_details 'Jacobson, R. (1998) Private communication'
_exptl_crystal_colour black
_exptl_crystal_density_diffrn 2.280
_exptl_crystal_description prism
_exptl_crystal_F_000 3786.00
_exptl_crystal_size_max 0.30
_exptl_crystal_size_mid 0.30
_exptl_crystal_size_min 0.14
_refine_diff_density_max 0.74
_refine_diff_density_min -1.18
_refine_ls_extinction_method none
_refine_ls_goodness_of_fit_ref 1.086
_refine_ls_hydrogen_treatment refall
_refine_ls_number_parameters 198
_refine_ls_number_reflns 2943
_refine_ls_R_factor_gt 0.0241
_refine_ls_shift/su_max 0.0010
_refine_ls_structure_factor_coef Fsqd
_refine_ls_weighting_details 'w = 1/[\s^2^(Fo^2^)+(0.0194P)^2^+28.2849P] where P=(Fo^2^+2Fc^2^)/3'
_refine_ls_weighting_scheme calc
_refine_ls_wR_factor_ref 0.0531
_reflns_number_gt 2791
_reflns_number_total 2943
_reflns_threshold_expression F^2^>2.0\s(F^2^)
_cod_data_source_file ic401078z_si_002_04.cif
_cod_data_source_block '__Cs7(tdapO2)6ClO4'
_cod_original_sg_symbol_H-M 'R -3:H'
_cod_original_formula_sum 'C72 H36 Cl Cs7 N24 O16 S6 '
_cod_database_code 4335848

loop_
_symmetry_equiv_pos_site_id
_symmetry_equiv_pos_as_xyz
1 +X,+Y,+Z
2 -Y,+X-Y,+Z
3 -X+Y,-X,+Z
4 -X,-Y,-Z
5 +Y,-X+Y,-Z
6 +X-Y,+X,-Z
7 2/3+X,1/3+Y,1/3+Z
8 2/3-Y,1/3+X-Y,1/3+Z
9 2/3-X+Y,1/3-X,1/3+Z
10 2/3-X,1/3-Y,1/3-Z
11 2/3+Y,1/3-X+Y,1/3-Z
12 2/3+X-Y,1/3+X,1/3-Z
13 1/3+X,2/3+Y,2/3+Z
14 1/3-Y,2/3+X-Y,2/3+Z
15 1/3-X+Y,2/3-X,2/3+Z
16 1/3-X,2/3-Y,2/3-Z
17 1/3+Y,2/3-X+Y,2/3-Z
18 1/3+X-Y,2/3+X,2/3-Z

loop_
_atom_site_label
_atom_site_type_symbol
_atom_site_fract_x
_atom_site_fract_y
_atom_site_fract_z
_atom_site_U_iso_or_equiv
_atom_site_adp_type
_atom_site_occupancy
_atom_site_symmetry_multiplicity
_atom_site_calc_flag
_atom_site_refinement_flags
Cs(1) Cs 0.440383(6) 0.619870(6) 0.34357(2) 0.02387(5) Uani 1.00 1 d .
Cs(2) Cs 0.3334 0.6667 0.6667 0.02823(10) Uani 1.00 6 d S
Cl(1) Cl 0.3334 0.6667 0.1667 0.0220(2) Uani 1.00 6 d S
S(1) S 0.44141(2) 0.61080(2) 0.83484(7) 0.01872(12) Uani 1.00 1 d .
O(1) O 0.46212(7) 0.65119(7) 0.9620(2) 0.0271(4) Uani 1.00 1 d .
O(2) O 0.40015(8) 0.61109(7) 0.7347(2) 0.0299(4) Uani 1.00 1 d .
O(3) O 0.3618(4) 0.6460(2) 0.0874(11) 0.116(3) Uani 0.50 1 d P
O(4) O 0.3334 0.6667 0.316(3) 0.31(2) Uani 0.50 3 d SP
N(1) N 0.47439(8) 0.41594(8) 0.8250(2) 0.0207(4) Uani 1.00 1 d .
N(2) N 0.41795(8) 0.54951(8) 0.9133(2) 0.0195(4) Uani 1.00 1 d .
N(3) N 0.49146(8) 0.61602(8) 0.7208(2) 0.0193(4) Uani 1.00 1 d .
N(4) N 0.55594(9) 0.48891(8) 0.6311(2) 0.0200(4) Uani 1.00 1 d .
C(1) C 0.47865(9) 0.46504(9) 0.8036(2) 0.0171(4) Uani 1.00 1 d .
C(2) C 0.43379(10) 0.38029(10) 0.9172(3) 0.0233(5) Uani 1.00 1 d .
C(3) C 0.39509(10) 0.38973(11) 0.9897(3) 0.0244(5) Uani 1.00 1 d .
C(4) C 0.39940(10) 0.43951(10) 0.9695(2) 0.0204(4) Uani 1.00 1 d .
C(5) C 0.44220(9) 0.47877(9) 0.8761(2) 0.0162(4) Uani 1.00 1 d .
C(6) C 0.44871(9) 0.53161(9) 0.8489(2) 0.0158(4) Uani 1.00 1 d .
C(7) C 0.49065(9) 0.56914(9) 0.7414(2) 0.0159(4) Uani 1.00 1 d .
C(8) C 0.52738(9) 0.55508(9) 0.6667(2) 0.0164(4) Uani 1.00 1 d .
C(9) C 0.56831(10) 0.59040(10) 0.5596(2) 0.0197(4) Uani 1.00 1 d .
C(10) C 0.60152(10) 0.57412(11) 0.4904(3) 0.0222(5) Uani 1.00 1 d .
C(11) C 0.59412(11) 0.52321(10) 0.5300(3) 0.0232(5) Uani 1.00 1 d .
C(12) C 0.52238(9) 0.50406(9) 0.6979(2) 0.0166(4) Uani 1.00 1 d .
H(1) H 0.4310 0.3461 0.9347 0.028 Uiso 1.00 1 c R
H(2) H 0.3664 0.3623 1.0517 0.029 Uiso 1.00 1 c R
H(3) H 0.3738 0.4472 1.0180 0.024 Uiso 1.00 1 c R
H(4) H 0.5729 0.6250 0.5356 0.024 Uiso 1.00 1 c R
H(5) H 0.6291 0.5971 0.4165 0.027 Uiso 1.00 1 c R
H(6) H 0.6177 0.5125 0.4822 0.028 Uiso 1.00 1 c R

loop_
_atom_site_aniso_label
_atom_site_aniso_U_11
_atom_site_aniso_U_22
_atom_site_aniso_U_33
_atom_site_aniso_U_12
_atom_site_aniso_U_13
_atom_site_aniso_U_23
Cs(1) 0.02421(9) 0.02020(9) 0.02733(9) 0.01119(6) 0.00061(6) 0.00055(6)
Cs(2) 0.01298(11) 0.01298(11) 0.0587(2) 0.00649(5) 0.0000 0.0000
Cl(1) 0.0214(4) 0.0214(4) 0.0233(7) 0.0107(2) 0.0000 0.0000
S(1) 0.0189(2) 0.0163(2) 0.0228(2) 0.0101(2) -0.0001(2) -0.0003(2)
O(1) 0.0320(8) 0.0211(9) 0.0288(9) 0.0139(7) 0.0017(7) -0.0051(7)
O(2) 0.0274(10) 0.0306(8) 0.0385(11) 0.0197(7) -0.0033(8) 0.0046(7)
O(3) 0.150(8) 0.162(3) 0.118(7) 0.138(4) 0.049(6) 0.024(3)
O(4) 0.45(3) 0.45(3) 0.047(11) 0.224(18) 0.0000 0.0000
N(1) 0.0271(9) 0.0181(9) 0.0190(9) 0.0129(8) -0.0043(7) -0.0025(7)
N(2) 0.0193(9) 0.0179(9) 0.0222(10) 0.0100(8) 0.0016(8) 0.0015(7)
N(3) 0.0198(9) 0.0157(9) 0.0216(10) 0.0083(8) 0.0015(7) 0.0012(7)
N(4) 0.0171(10) 0.0254(9) 0.0202(10) 0.0127(8) -0.0044(8) -0.0041(7)
C(1) 0.0182(10) 0.0172(10) 0.0156(10) 0.0087(9) -0.0068(8) -0.0031(8)
C(2) 0.0323(11) 0.0170(12) 0.0201(12) 0.0120(9) -0.0064(9) -0.0006(9)
C(3) 0.0267(11) 0.0184(13) 0.0214(12) 0.0063(10) 0.0012(9) 0.0044(10)
C(4) 0.0218(11) 0.0195(11) 0.0180(11) 0.0090(9) -0.0003(9) 0.0004(9)
C(5) 0.0175(10) 0.0153(10) 0.0153(10) 0.0079(8) -0.0045(8) -0.0018(8)
C(6) 0.0148(10) 0.0164(10) 0.0148(10) 0.0067(9) -0.0028(8) -0.0006(8)
C(7) 0.0150(10) 0.0137(10) 0.0161(10) 0.0050(8) -0.0032(8) -0.0016(8)
C(8) 0.0147(10) 0.0171(10) 0.0150(10) 0.0061(9) -0.0039(8) -0.0029(8)
C(9) 0.0169(11) 0.0183(12) 0.0189(11) 0.0050(9) -0.0027(9) -0.0011(9)
C(10) 0.0131(12) 0.0279(13) 0.0180(11) 0.0045(11) -0.0014(9) -0.0020(10)
C(11) 0.0165(13) 0.0316(11) 0.0231(12) 0.0133(10) -0.0035(10) -0.0057(9)
C(12) 0.0145(11) 0.0203(10) 0.0151(10) 0.0089(9) -0.0051(8) -0.0045(8)

loop_
_atom_type_symbol
_atom_type_description
_atom_type_scat_dispersion_real
_atom_type_scat_dispersion_imag
_atom_type_scat_source
C C 0.003 0.002
;
International Tables for Crystallography
(1992, Vol. C, Tables 4.2.6.8 and 6.1.1.4)
;
H H 0.000 0.000
;
International Tables for Crystallography
(1992, Vol. C, Table 6.1.1.4)
;
N N 0.006 0.003
;
International Tables for Crystallography
(1992, Vol. C, Tables 4.2.6.8 and 6.1.1.4)
;
O O 0.011 0.006
;
International Tables for Crystallography
(1992, Vol. C, Tables 4.2.6.8 and 6.1.1.4)
;
S S 0.125 0.123
;
International Tables for Crystallography
(1992, Vol. C, Tables 4.2.6.8 and 6.1.1.4)
;
Cl Cl 0.148 0.159
;
International Tables for Crystallography
(1992, Vol. C, Tables 4.2.6.8 and 6.1.1.4)
;
Cs Cs -0.368 2.119
;
International Tables for Crystallography
(1992, Vol. C, Tables 4.2.6.8 and 6.1.1.4)
;

loop_
_geom_angle_atom_site_label_1
_geom_angle_atom_site_label_2
_geom_angle_atom_site_label_3
_geom_angle
_geom_angle_publ_flag
_geom_angle_site_symmetry_1
_geom_angle_site_symmetry_3
O(1) Cs(1) O(1) 106.48(4) yes 1_554 11_456
O(1) Cs(1) O(2) 162.48(6) yes 1_554 .
O(1) Cs(1) O(3) 53.00(18) yes 1_554 .
O(1) Cs(1) O(3) 71.50(16) yes 1_554 12_555
O(1) Cs(1) N(1) 67.48(5) yes 1_554 4_666
O(1) Cs(1) N(2) 86.47(4) yes 1_554 12_556
O(1) Cs(1) N(3) 148.70(4) yes 1_554 .
O(1) Cs(1) N(4) 103.81(5) yes 1_554 4_666
O(1) Cs(1) O(2) 71.68(4) yes 11_456 .
O(1) Cs(1) O(3) 71.56(12) yes 11_456 .
O(1) Cs(1) O(3) 84.34(13) yes 11_456 12_555
O(1) Cs(1) N(1) 113.90(5) yes 11_456 4_666
O(1) Cs(1) N(2) 149.48(5) yes 11_456 12_556
O(1) Cs(1) N(3) 101.70(4) yes 11_456 .
O(1) Cs(1) N(4) 72.61(5) yes 11_456 4_666
O(2) Cs(1) O(3) 111.55(18) yes . .
O(2) Cs(1) O(3) 91.01(16) yes . 12_555
O(2) Cs(1) N(1) 129.67(5) yes . 4_666
O(2) Cs(1) N(2) 87.65(4) yes . 12_556
O(2) Cs(1) N(3) 43.60(5) yes . .
O(2) Cs(1) N(4) 92.36(5) yes . 4_666
O(3) Cs(1) O(3) 30.4(2) yes . 12_555
O(3) Cs(1) N(1) 117.58(18) yes . 4_666
O(3) Cs(1) N(2) 96.88(11) yes . 12_556
O(3) Cs(1) N(3) 153.36(18) yes . .
O(3) Cs(1) N(4) 126.94(12) yes . 4_666
O(3) Cs(1) N(1) 138.31(16) yes 12_555 4_666
O(3) Cs(1) N(2) 73.55(13) yes 12_555 12_556
O(3) Cs(1) N(3) 125.38(15) yes 12_555 .
O(3) Cs(1) N(4) 154.29(12) yes 12_555 4_666
N(1) Cs(1) N(2) 96.54(5) yes 4_666 12_556
N(1) Cs(1) N(3) 88.88(5) yes 4_666 .
N(1) Cs(1) N(4) 49.24(5) yes 4_666 4_666
N(2) Cs(1) N(3) 75.76(4) yes 12_556 .
N(2) Cs(1) N(4) 132.04(6) yes 12_556 4_666
N(3) Cs(1) N(4) 71.84(5) yes . 4_666
O(2) Cs(2) O(2) 116.83(5) yes . 2_665
O(2) Cs(2) O(2) 116.76(5) yes . 3_565
O(2) Cs(2) O(2) 179.95(4) yes . 10_566
O(2) Cs(2) O(2) 63.23(5) yes . 11_456
O(2) Cs(2) O(2) 63.25(5) yes . 12_556
O(2) Cs(2) O(4) 100.47(3) yes . .
O(2) Cs(2) O(4) 79.57(3) yes . 10_566
O(2) Cs(2) O(2) 116.75(6) yes 2_665 3_565
O(2) Cs(2) O(2) 63.22(5) yes 2_665 10_566
O(2) Cs(2) O(2) 179.95(6) yes 2_665 11_456
O(2) Cs(2) O(2) 63.25(6) yes 2_665 12_556
O(2) Cs(2) O(4) 100.46(3) yes 2_665 .
O(2) Cs(2) O(4) 79.56(3) yes 2_665 10_566
O(2) Cs(2) O(2) 63.20(5) yes 3_565 10_566
O(2) Cs(2) O(2) 63.20(6) yes 3_565 11_456
O(2) Cs(2) O(2) 179.98(3) yes 3_565 12_556
O(2) Cs(2) O(4) 100.46(3) yes 3_565 .
O(2) Cs(2) O(4) 79.48(3) yes 3_565 10_566
O(2) Cs(2) O(2) 116.72(5) yes 10_566 11_456
O(2) Cs(2) O(2) 116.79(5) yes 10_566 12_556
O(2) Cs(2) O(4) 79.53(3) yes 10_566 .
O(2) Cs(2) O(4) 100.43(3) yes 10_566 10_566
O(2) Cs(2) O(2) 116.80(6) yes 11_456 12_556
O(2) Cs(2) O(4) 79.53(3) yes 11_456 .
O(2) Cs(2) O(4) 100.44(3) yes 11_456 10_566
O(2) Cs(2) O(4) 79.52(3) yes 12_556 .
O(2) Cs(2) O(4) 100.54(3) yes 12_556 10_566
O(4) Cs(2) O(4) 179.9346(5) yes . 10_566
O(3) Cl(1) O(3) 99.7(5) yes . 2_665
O(3) Cl(1) O(3) 99.6(5) yes . 3_565
O(3) Cl(1) O(3) 179.9(2) yes . 10_565
O(3) Cl(1) O(3) 80.4(5) yes . 11_455
O(3) Cl(1) O(3) 80.5(5) yes . 12_555
O(3) Cl(1) O(4) 118.2(4) yes . .
O(3) Cl(1) O(4) 61.9(4) yes . 10_565
O(3) Cl(1) O(3) 99.5(5) yes 2_665 3_565
O(3) Cl(1) O(3) 80.4(5) yes 2_665 10_565
O(3) Cl(1) O(3) 179.9(4) yes 2_665 11_455
O(3) Cl(1) O(3) 80.5(5) yes 2_665 12_555
O(3) Cl(1) O(4) 118.1(3) yes 2_665 .
O(3) Cl(1) O(4) 61.9(3) yes 2_665 10_565
O(3) Cl(1) O(3) 80.3(5) yes 3_565 10_565
O(3) Cl(1) O(3) 80.3(5) yes 3_565 11_455
O(3) Cl(1) O(3) 180.0(7) yes 3_565 12_555
O(3) Cl(1) O(4) 118.1(3) yes 3_565 .
O(3) Cl(1) O(4) 61.7(3) yes 3_565 10_565
O(3) Cl(1) O(3) 99.5(5) yes 10_565 11_455
O(3) Cl(1) O(3) 99.6(5) yes 10_565 12_555
O(3) Cl(1) O(4) 61.9(4) yes 10_565 .
O(3) Cl(1) O(4) 118.0(4) yes 10_565 10_565
O(3) Cl(1) O(3) 99.6(5) yes 11_455 12_555
O(3) Cl(1) O(4) 61.9(3) yes 11_455 .
O(3) Cl(1) O(4) 118.0(3) yes 11_455 10_565
O(3) Cl(1) O(4) 61.9(3) yes 12_555 .
O(3) Cl(1) O(4) 118.3(3) yes 12_555 10_565
O(4) Cl(1) O(4) 179.846(3) yes . 10_565
O(1) S(1) O(2) 114.77(13) yes . .
O(1) S(1) N(2) 110.32(10) yes . .
O(1) S(1) N(3) 110.41(10) yes . .
O(2) S(1) N(2) 109.18(10) yes . .
O(2) S(1) N(3) 110.27(12) yes . .
N(2) S(1) N(3) 101.01(12) yes . .
Cs(1) O(1) Cs(1) 98.01(5) yes 1_556 12_556
Cs(1) O(1) S(1) 122.42(8) yes 1_556 .
Cs(1) O(1) S(1) 134.41(11) yes 12_556 .
Cs(1) O(2) Cs(2) 93.64(5) yes . .
Cs(1) O(2) S(1) 107.26(11) yes . .
Cs(2) O(2) S(1) 145.56(11) yes . .
Cs(1) O(3) Cs(1) 91.1(2) yes . 11_455
Cs(1) O(3) Cl(1) 113.0(4) yes . .
Cs(1) O(3) O(4) 164.2(9) yes . 10_565
Cs(1) O(3) Cl(1) 114.3(4) yes 11_455 .
Cs(1) O(3) O(4) 101.9(5) yes 11_455 10_565
Cl(1) O(3) O(4) 53.4(10) yes . 10_565
Cs(2) O(4) Cl(1) 180.0000 yes . .
Cs(2) O(4) O(3) 115.3(10) yes . 10_565
Cs(2) O(4) O(3) 115.3(10) yes . 11_455
Cs(2) O(4) O(3) 115.3(10) yes . 12_555
Cl(1) O(4) O(3) 64.7(10) yes . 10_565
Cl(1) O(4) O(3) 64.7(10) yes . 11_455
Cl(1) O(4) O(3) 64.7(10) yes . 12_555
O(3) O(4) O(3) 103.0(12) yes 10_565 11_455
O(3) O(4) O(3) 103.1(12) yes 10_565 12_555
O(3) O(4) O(3) 103.1(12) yes 11_455 12_555
Cs(1) N(1) C(1) 123.64(14) yes 4_666 .
Cs(1) N(1) C(2) 119.1(2) yes 4_666 .
C(1) N(1) C(2) 117.2(2) yes . .
Cs(1) N(2) S(1) 101.40(11) yes 11_456 .
Cs(1) N(2) C(6) 142.48(12) yes 11_456 .
S(1) N(2) C(6) 104.75(14) yes . .
Cs(1) N(3) S(1) 98.85(10) yes . .
Cs(1) N(3) C(7) 110.44(13) yes . .
S(1) N(3) C(7) 104.84(15) yes . .
Cs(1) N(4) C(11) 110.2(2) yes 4_666 .
Cs(1) N(4) C(12) 131.65(13) yes 4_666 .
C(11) N(4) C(12) 118.1(2) yes . .
N(1) C(1) C(5) 122.22(19) yes . .
N(1) C(1) C(12) 117.6(2) yes . .
C(5) C(1) C(12) 120.2(2) yes . .
N(1) C(2) C(3) 124.5(2) yes . .
C(2) C(3) C(4) 118.5(2) yes . .
C(3) C(4) C(5) 119.0(2) yes . .
C(1) C(5) C(4) 118.5(2) yes . .
C(1) C(5) C(6) 119.78(18) yes . .
C(4) C(5) C(6) 121.7(2) yes . .
N(2) C(6) C(5) 125.23(19) yes . .
N(2) C(6) C(7) 115.0(2) yes . .
C(5) C(6) C(7) 119.8(2) yes . .
N(3) C(7) C(6) 114.4(2) yes . .
N(3) C(7) C(8) 125.16(19) yes . .
C(6) C(7) C(8) 120.4(2) yes . .
C(7) C(8) C(9) 121.9(2) yes . .
C(7) C(8) C(12) 119.89(19) yes . .
C(9) C(8) C(12) 118.2(2) yes . .
C(8) C(9) C(10) 119.0(2) yes . .
C(9) C(10) C(11) 119.0(2) yes . .
N(4) C(11) C(10) 123.6(3) yes . .
N(4) C(12) C(1) 117.9(2) yes . .
N(4) C(12) C(8) 122.26(19) yes . .
C(1) C(12) C(8) 119.8(2) yes . .
N(1) C(2) H(1) 117.7 no . .
C(3) C(2) H(1) 117.7 no . .
C(2) C(3) H(2) 120.7 no . .
C(4) C(3) H(2) 120.7 no . .
C(3) C(4) H(3) 120.5 no . .
C(5) C(4) H(3) 120.5 no . .
C(8) C(9) H(4) 120.5 no . .
C(10) C(9) H(4) 120.5 no . .
C(9) C(10) H(5) 120.5 no . .
C(11) C(10) H(5) 120.5 no . .
N(4) C(11) H(6) 118.2 no . .
C(10) C(11) H(6) 118.2 no . .

loop_
_geom_bond_atom_site_label_1
_geom_bond_atom_site_label_2
_geom_bond_distance
_geom_bond_publ_flag
_geom_bond_site_symmetry_2
Cs(1) O(1) 3.2368(18) yes 1_554
Cs(1) O(1) 3.2054(14) yes 11_456
Cs(1) O(2) 3.382(2) yes .
Cs(1) O(3) 3.418(11) yes .
Cs(1) O(3) 3.394(11) yes 12_555
Cs(1) N(1) 3.370(2) yes 4_666
Cs(1) N(2) 3.4078(17) yes 12_556
Cs(1) N(3) 3.453(2) yes .
Cs(1) N(4) 3.163(2) yes 4_666
Cs(2) O(2) 3.077(2) yes .
Cs(2) O(2) 3.0773(17) yes 2_665
Cs(2) O(2) 3.0797(19) yes 3_565
Cs(2) O(2) 3.079(2) yes 10_566
Cs(2) O(2) 3.0789(17) yes 11_456
Cs(2) O(2) 3.0766(19) yes 12_556
Cs(2) O(4) 2.88(2) yes .
Cs(2) O(4) 2.88(2) yes 10_566
Cl(1) O(3) 1.382(11) yes .
Cl(1) O(3) 1.383(7) yes 2_665
Cl(1) O(3) 1.385(9) yes 3_565
Cl(1) O(3) 1.384(11) yes 10_565
Cl(1) O(3) 1.383(7) yes 11_455
Cl(1) O(3) 1.381(9) yes 12_555
Cl(1) O(4) 1.23(2) yes .
Cl(1) O(4) 1.23(2) yes 10_565
S(1) O(1) 1.4453(18) yes .
S(1) O(2) 1.440(2) yes .
S(1) N(2) 1.658(2) yes .
S(1) N(3) 1.651(2) yes .
O(3) O(4) 1.350(15) yes 10_565
N(1) C(1) 1.355(3) yes .
N(1) C(2) 1.331(2) yes .
N(2) C(6) 1.326(4) yes .
N(3) C(7) 1.336(3) yes .
N(4) C(11) 1.330(2) yes .
N(4) C(12) 1.348(4) yes .
C(1) C(5) 1.413(4) yes .
C(1) C(12) 1.470(2) yes .
C(2) C(3) 1.394(4) yes .
C(3) C(4) 1.372(4) yes .
C(4) C(5) 1.402(2) yes .
C(5) C(6) 1.441(3) yes .
C(6) C(7) 1.442(2) yes .
C(7) C(8) 1.434(4) yes .
C(8) C(9) 1.406(2) yes .
C(8) C(12) 1.413(3) yes .
C(9) C(10) 1.370(4) yes .
C(10) C(11) 1.397(4) yes .
C(2) H(1) 0.950 no .
C(3) H(2) 0.950 no .
C(4) H(3) 0.950 no .
C(9) H(4) 0.950 no .
C(10) H(5) 0.950 no .
C(11) H(6) 0.950 no .

loop_
_geom_contact_atom_site_label_1
_geom_contact_atom_site_label_2
_geom_contact_distance
_geom_contact_site_symmetry_2
S(1) O(3) 3.571(11) 1_556
S(1) C(6) 2.372(3) .
S(1) C(7) 2.375(3) .
O(1) O(2) 2.430(2) .
O(1) O(3) 2.974(12) 1_556
O(1) N(2) 2.550(2) .
O(1) N(3) 2.546(3) .
O(1) C(6) 3.367(3) .
O(1) C(7) 3.366(3) .
O(1) C(11) 3.452(2) 9_565
O(2) O(1) 2.430(2) .
O(2) O(2) 3.227(2) 11_456
O(2) O(2) 3.227(2) 12_556
O(2) O(3) 3.419(10) 1_556
O(2) N(2) 2.528(3) .
O(2) N(3) 2.539(3) .
O(2) C(6) 3.328(3) .
O(2) C(7) 3.344(4) .
O(3) S(1) 3.571(11) 1_554
O(3) O(1) 2.974(12) 1_554
O(3) O(2) 3.419(10) 1_554
O(3) O(3) 2.113(14) 2_665
O(3) O(3) 2.113(17) 3_565
O(3) O(3) 2.766(16) 10_565
O(3) O(3) 1.785(13) 11_455
O(3) O(3) 1.785(11) 12_555
O(3) O(4) 2.24(2) .
O(4) O(3) 2.24(2) .
O(4) O(3) 2.24(2) 2_665
O(4) O(3) 2.24(2) 3_565
O(4) O(4) 2.46(3) 10_565
N(1) N(2) 3.465(3) 4_667
N(1) N(4) 2.728(2) .
N(1) C(3) 2.412(3) .
N(1) C(4) 2.806(4) .
N(1) C(5) 2.424(4) .
N(1) C(6) 3.310(2) 4_667
N(1) C(9) 3.362(3) 4_666
N(1) C(10) 3.480(3) 4_666
N(1) C(12) 2.417(2) .
N(2) O(1) 2.550(2) .
N(2) O(2) 2.528(3) .
N(2) N(1) 3.465(3) 4_667
N(2) N(3) 2.554(2) .
N(2) C(4) 2.945(3) .
N(2) C(5) 2.457(4) .
N(2) C(7) 2.334(3) .
N(3) O(1) 2.546(3) .
N(3) O(2) 2.539(3) .
N(3) N(2) 2.554(2) .
N(3) C(6) 2.336(2) .
N(3) C(8) 2.459(4) .
N(3) C(9) 2.949(4) .
N(3) C(11) 3.480(2) 9_565
N(4) N(1) 2.728(2) .
N(4) C(1) 2.415(3) .
N(4) C(7) 3.420(2) 4_666
N(4) C(8) 2.418(4) .
N(4) C(8) 3.200(3) 4_666
N(4) C(9) 2.798(3) .
N(4) C(9) 3.481(3) 4_666
N(4) C(10) 2.403(3) .
N(4) C(12) 3.578(3) 4_666
C(1) N(4) 2.415(3) .
C(1) C(2) 2.293(3) .
C(1) C(3) 2.741(3) .
C(1) C(4) 2.419(3) .
C(1) C(5) 3.314(3) 4_667
C(1) C(6) 2.468(4) .
C(1) C(6) 3.503(3) 4_667
C(1) C(7) 2.859(3) .
C(1) C(8) 2.495(3) .
C(1) C(9) 3.331(3) 4_666
C(1) C(10) 3.125(3) 4_666
C(1) C(11) 3.556(3) 4_666
C(2) C(1) 2.293(3) .
C(2) C(4) 2.378(4) .
C(2) C(5) 2.718(4) .
C(2) C(6) 3.581(3) 4_667
C(2) C(7) 3.391(3) 4_667
C(2) C(10) 3.527(3) 18_546
C(2) C(11) 3.565(3) 18_546
C(3) N(1) 2.412(3) .
C(3) C(1) 2.741(3) .
C(3) C(5) 2.390(3) .
C(3) C(8) 3.446(3) 4_667
C(3) C(10) 3.454(4) 18_546
C(4) N(1) 2.806(4) .
C(4) N(2) 2.945(3) .
C(4) C(1) 2.419(3) .
C(4) C(2) 2.378(4) .
C(4) C(6) 2.483(3) .
C(4) C(12) 3.385(3) 4_667
C(5) N(1) 2.424(4) .
C(5) N(2) 2.457(4) .
C(5) C(1) 3.314(3) 4_667
C(5) C(2) 2.718(4) .
C(5) C(3) 2.390(3) .
C(5) C(5) 3.535(3) 4_667
C(5) C(7) 2.493(3) .
C(5) C(8) 2.884(2) .
C(5) C(10) 3.321(3) 4_666
C(5) C(11) 3.489(3) 4_666
C(5) C(12) 2.499(3) .
C(6) S(1) 2.372(3) .
C(6) O(1) 3.367(3) .
C(6) O(2) 3.328(3) .
C(6) N(1) 3.310(2) 4_667
C(6) N(3) 2.336(2) .
C(6) C(1) 2.468(4) .
C(6) C(1) 3.503(3) 4_667
C(6) C(2) 3.581(3) 4_667
C(6) C(4) 2.483(3) .
C(6) C(8) 2.495(3) .
C(6) C(11) 3.427(3) 4_666
C(6) C(12) 2.868(4) .
C(7) S(1) 2.375(3) .
C(7) O(1) 3.366(3) .
C(7) O(2) 3.344(4) .
C(7) N(2) 2.334(3) .
C(7) N(4) 3.420(2) 4_666
C(7) C(1) 2.859(3) .
C(7) C(2) 3.391(3) 4_667
C(7) C(5) 2.493(3) .
C(7) C(9) 2.483(3) .
C(7) C(11) 3.376(3) 4_666
C(7) C(12) 2.464(4) .
C(8) N(3) 2.459(4) .
C(8) N(4) 2.418(4) .
C(8) N(4) 3.200(3) 4_666
C(8) C(1) 2.495(3) .
C(8) C(3) 3.446(3) 4_667
C(8) C(5) 2.884(2) .
C(8) C(6) 2.495(3) .
C(8) C(10) 2.392(3) .
C(8) C(11) 2.728(4) .
C(8) C(11) 3.445(3) 4_666
C(8) C(12) 3.384(3) 4_666
C(9) N(1) 3.362(3) 4_666
C(9) N(3) 2.949(4) .
C(9) N(4) 2.798(3) .
C(9) N(4) 3.481(3) 4_666
C(9) C(1) 3.331(3) 4_666
C(9) C(7) 2.483(3) .
C(9) C(11) 2.384(4) .
C(9) C(12) 2.418(3) .
C(9) C(12) 3.386(2) 4_666
C(10) N(1) 3.480(3) 4_666
C(10) N(4) 2.403(3) .
C(10) C(1) 3.125(3) 4_666
C(10) C(2) 3.527(3) 17_556
C(10) C(3) 3.454(3) 17_556
C(10) C(5) 3.321(3) 4_666
C(10) C(8) 2.392(3) .
C(10) C(12) 2.737(3) .
C(10) C(12) 3.460(3) 4_666
C(11) O(1) 3.452(4) 14_654
C(11) N(3) 3.480(3) 14_654
C(11) C(1) 3.556(3) 4_666
C(11) C(2) 3.565(3) 17_556
C(11) C(5) 3.489(3) 4_666
C(11) C(6) 3.427(3) 4_666
C(11) C(7) 3.376(3) 4_666
C(11) C(8) 2.728(4) .
C(11) C(8) 3.445(3) 4_666
C(11) C(9) 2.384(4) .
C(11) C(12) 2.296(3) .
C(11) C(12) 3.546(3) 4_666
C(12) N(1) 2.417(2) .
C(12) N(4) 3.578(3) 4_666
C(12) C(4) 3.385(3) 4_667
C(12) C(5) 2.499(3) .
C(12) C(6) 2.868(4) .
C(12) C(7) 2.464(4) .
C(12) C(8) 3.384(3) 4_666
C(12) C(9) 2.418(3) .
C(12) C(9) 3.386(2) 4_666
C(12) C(10) 2.737(3) .
C(12) C(10) 3.460(3) 4_666
C(12) C(11) 2.296(3) .
C(12) C(11) 3.546(3) 4_666
C(12) C(12) 3.462(3) 4_666
Cs(1) H(6) 3.577 4_666
S(1) H(6) 3.234 9_565
O(1) H(1) 3.127 4_667
O(1) H(6) 2.767 9_565
N(1) H(1) 1.962 .
N(1) H(2) 3.255 .
N(1) H(3) 3.256 15_554
N(1) H(4) 3.226 4_666
N(1) H(5) 3.422 4_666
N(2) H(3) 2.676 .
N(2) H(6) 3.598 4_666
N(3) H(1) 3.420 4_667
N(3) H(4) 2.679 .
N(3) H(5) 3.574 9_565
N(3) H(6) 2.645 9_565
N(4) H(1) 3.282 17_556
N(4) H(3) 3.466 4_667
N(4) H(5) 3.248 .
N(4) H(6) 1.966 .
C(1) H(1) 3.148 .
C(1) H(3) 3.285 .
C(1) H(4) 3.573 4_666
C(1) H(5) 3.228 4_666
C(2) H(2) 2.049 .
C(2) H(2) 3.156 15_554
C(2) H(3) 3.245 .
C(2) H(3) 2.923 15_554
C(2) H(5) 3.511 4_666
C(2) H(5) 3.522 18_546
C(2) H(6) 3.565 18_546
C(3) H(1) 2.019 .
C(3) H(1) 3.485 8_555
C(3) H(2) 3.196 15_554
C(3) H(3) 2.027 .
C(3) H(4) 3.293 11_456
C(3) H(5) 3.470 4_666
C(3) H(5) 3.362 11_456
C(3) H(5) 3.195 18_546
C(4) H(1) 3.224 .
C(4) H(1) 3.176 8_555
C(4) H(2) 2.030 .
C(4) H(4) 3.012 11_456
C(4) H(5) 3.314 4_666
C(5) H(2) 3.258 .
C(5) H(3) 2.055 .
C(5) H(5) 3.195 4_666
C(5) H(6) 3.476 4_666
C(6) H(3) 2.673 .
C(6) H(6) 3.194 4_666
C(7) H(1) 3.540 4_667
C(7) H(4) 2.677 .
C(7) H(6) 3.339 4_666
C(8) H(2) 3.600 4_667
C(8) H(4) 2.058 .
C(8) H(5) 3.258 .
C(9) H(1) 3.590 17_556
C(9) H(2) 3.187 17_556
C(9) H(5) 2.025 .
C(9) H(5) 3.228 9_565
C(9) H(6) 3.231 .
C(10) H(1) 2.906 17_556
C(10) H(2) 3.550 12_556
C(10) H(2) 2.801 17_556
C(10) H(4) 2.025 .
C(10) H(4) 3.565 14_654
C(10) H(6) 2.027 .
C(11) H(1) 2.720 17_556
C(11) H(4) 3.250 .
C(11) H(5) 2.050 .
C(12) H(3) 3.471 4_667
C(12) H(4) 3.285 .
C(12) H(6) 3.151 .
H(1) O(1) 3.127 4_667
H(1) N(1) 1.962 .
H(1) N(3) 3.420 4_667
H(1) N(4) 3.282 18_546
H(1) C(1) 3.148 .
H(1) C(3) 2.019 .
H(1) C(3) 3.485 15_554
H(1) C(4) 3.224 .
H(1) C(4) 3.176 15_554
H(1) C(7) 3.540 4_667
H(1) C(9) 3.590 18_546
H(1) C(10) 2.906 18_546
H(1) C(11) 2.720 18_546
H(1) H(2) 2.322 .
H(1) H(2) 3.082 15_554
H(1) H(3) 2.441 15_554
H(1) H(5) 3.099 18_546
H(1) H(6) 2.782 18_546
H(2) N(1) 3.255 .
H(2) C(2) 2.049 .
H(2) C(2) 3.156 8_555
H(2) C(3) 3.196 8_555
H(2) C(4) 2.030 .
H(2) C(5) 3.258 .
H(2) C(8) 3.600 4_667
H(2) C(9) 3.187 18_546
H(2) C(10) 3.550 11_456
H(2) C(10) 2.801 18_546
H(2) H(1) 2.322 .
H(2) H(1) 3.082 8_555
H(2) H(2) 3.145 8_555
H(2) H(2) 3.145 15_554
H(2) H(3) 2.340 .
H(2) H(4) 3.278 11_456
H(2) H(4) 3.175 18_546
H(2) H(5) 2.780 11_456
H(2) H(5) 2.491 18_546
H(3) N(1) 3.256 8_555
H(3) N(2) 2.676 .
H(3) N(4) 3.466 4_667
H(3) C(1) 3.285 .
H(3) C(2) 3.245 .
H(3) C(2) 2.923 8_555
H(3) C(3) 2.027 .
H(3) C(5) 2.055 .
H(3) C(6) 2.673 .
H(3) C(12) 3.471 4_667
H(3) H(1) 2.441 8_555
H(3) H(2) 2.340 .
H(3) H(4) 2.782 11_456
H(4) N(1) 3.226 4_666
H(4) N(3) 2.679 .
H(4) C(1) 3.573 4_666
H(4) C(3) 3.293 12_556
H(4) C(4) 3.012 12_556
H(4) C(7) 2.677 .
H(4) C(8) 2.058 .
H(4) C(10) 2.025 .
H(4) C(10) 3.565 9_565
H(4) C(11) 3.250 .
H(4) C(12) 3.285 .
H(4) H(2) 3.278 12_556
H(4) H(2) 3.175 17_556
H(4) H(3) 2.782 12_556
H(4) H(5) 2.335 .
H(4) H(5) 2.707 9_565
H(4) H(6) 3.595 9_565
H(5) N(1) 3.422 4_666
H(5) N(3) 3.574 14_654
H(5) N(4) 3.248 .
H(5) C(1) 3.228 4_666
H(5) C(2) 3.511 4_666
H(5) C(2) 3.522 17_556
H(5) C(3) 3.470 4_666
H(5) C(3) 3.362 12_556
H(5) C(3) 3.195 17_556
H(5) C(4) 3.314 4_666
H(5) C(5) 3.195 4_666
H(5) C(8) 3.258 .
H(5) C(9) 2.025 .
H(5) C(9) 3.228 14_654
H(5) C(11) 2.050 .
H(5) H(1) 3.099 17_556
H(5) H(2) 2.780 12_556
H(5) H(2) 2.491 17_556
H(5) H(4) 2.335 .
H(5) H(4) 2.707 14_654
H(5) H(6) 2.329 .
H(6) Cs(1) 3.577 4_666
H(6) S(1) 3.234 14_654
H(6) O(1) 2.767 14_654
H(6) N(2) 3.598 4_666
H(6) N(3) 2.645 14_654
H(6) N(4) 1.966 .
H(6) C(2) 3.565 17_556
H(6) C(5) 3.476 4_666
H(6) C(6) 3.194 4_666
H(6) C(7) 3.339 4_666
H(6) C(9) 3.231 .
H(6) C(10) 2.027 .
H(6) C(12) 3.151 .
H(6) H(1) 2.782 17_556
H(6) H(4) 3.595 14_654
H(6) H(5) 2.329 .

loop_
_geom_torsion_atom_site_label_1
_geom_torsion_atom_site_label_2
_geom_torsion_atom_site_label_3
_geom_torsion_atom_site_label_4
_geom_torsion
_geom_torsion_site_symmetry_1
_geom_torsion_site_symmetry_3
_geom_torsion_site_symmetry_4
O(1) Cs(1) O(1) S(1) -154.00(17) 1_554 11_456 11_456
O(1) Cs(1) O(1) S(1) -39.41(15) 11_456 1_554 1_554
O(1) Cs(1) O(2) Cs(2) 9.41(14) 1_554 . .
O(1) Cs(1) O(2) S(1) -142.86(12) 1_554 . .
O(2) Cs(1) O(1) S(1) -120.68(15) . 1_554 1_554
O(1) Cs(1) O(3) Cs(1) 91.3(2) 1_554 . 11_455
O(1) Cs(1) O(3) Cl(1) -151.6(4) 1_554 . .
O(1) Cs(1) O(3) O(4) -123(2) 1_554 . 10_565
O(3) Cs(1) O(1) S(1) -89.91(19) . 1_554 1_554
O(1) Cs(1) O(3) Cs(1) -37.07(11) 1_554 12_555 12_555
O(1) Cs(1) O(3) Cl(1) 78.9(5) 1_554 12_555 .
O(1) Cs(1) O(3) O(4) 134.0(9) 1_554 12_555 .
O(3) Cs(1) O(1) S(1) -117.43(19) 12_555 1_554 1_554
O(1) Cs(1) N(1) C(1) -133.49(17) 1_554 4_666 4_666
O(1) Cs(1) N(1) C(2) 47.05(16) 1_554 4_666 4_666
N(1) Cs(1) O(1) S(1) 70.16(13) 4_666 1_554 1_554
O(1) Cs(1) N(2) S(1) 111.06(9) 1_554 12_556 12_556
O(1) Cs(1) N(2) C(6) -115.4(2) 1_554 12_556 12_556
N(2) Cs(1) O(1) S(1) 168.74(14) 12_556 1_554 1_554
O(1) Cs(1) N(3) S(1) 159.78(7) 1_554 . .
O(1) Cs(1) N(3) C(7) -90.67(16) 1_554 . .
N(3) Cs(1) O(1) S(1) 113.89(12) . 1_554 1_554
O(1) Cs(1) N(4) C(11) -140.20(15) 1_554 4_666 4_666
O(1) Cs(1) N(4) C(12) 42.6(2) 1_554 4_666 4_666
N(4) Cs(1) O(1) S(1) 36.22(14) 4_666 1_554 1_554
O(1) Cs(1) O(2) Cs(2) -77.37(5) 11_456 . .
O(1) Cs(1) O(2) S(1) 130.37(10) 11_456 . .
O(2) Cs(1) O(1) S(1) 7.73(16) . 11_456 11_456
O(1) Cs(1) O(3) Cs(1) -37.48(13) 11_456 . 11_455
O(1) Cs(1) O(3) Cl(1) 79.6(3) 11_456 . .
O(1) Cs(1) O(3) O(4) 108(2) 11_456 . 10_565
O(3) Cs(1) O(1) S(1) -113.5(2) . 11_456 11_456
O(1) Cs(1) O(3) Cs(1) -146.57(15) 11_456 12_555 12_555
O(1) Cs(1) O(3) Cl(1) -30.6(4) 11_456 12_555 .
O(1) Cs(1) O(3) O(4) 24.5(9) 11_456 12_555 .
O(3) Cs(1) O(1) S(1) -85.2(2) 12_555 11_456 11_456
O(1) Cs(1) N(1) C(1) -34.74(18) 11_456 4_666 4_666
O(1) Cs(1) N(1) C(2) 145.80(16) 11_456 4_666 4_666
N(1) Cs(1) O(1) S(1) 133.80(17) 4_666 11_456 11_456
O(1) Cs(1) N(2) S(1) -6.00(16) 11_456 12_556 12_556
O(1) Cs(1) N(2) C(6) 127.6(2) 11_456 12_556 12_556
N(2) Cs(1) O(1) S(1) -42.0(2) 12_556 11_456 11_456
O(1) Cs(1) N(3) S(1) -46.32(9) 11_456 . .
O(1) Cs(1) N(3) C(7) 63.22(16) 11_456 . .
N(3) Cs(1) O(1) S(1) 39.79(19) . 11_456 11_456
O(1) Cs(1) N(4) C(11) -36.95(15) 11_456 4_666 4_666
O(1) Cs(1) N(4) C(12) 145.9(2) 11_456 4_666 4_666
N(4) Cs(1) O(1) S(1) 106.31(18) 4_666 11_456 11_456
O(2) Cs(1) O(3) Cs(1) -98.27(19) . . 11_455
O(2) Cs(1) O(3) Cl(1) 18.9(3) . . .
O(2) Cs(1) O(3) O(4) 47(2) . . 10_565
O(3) Cs(1) O(2) Cs(2) -16.65(12) . . .
O(3) Cs(1) O(2) S(1) -168.92(13) . . .
O(2) Cs(1) O(3) Cs(1) 141.95(14) . 12_555 12_555
O(2) Cs(1) O(3) Cl(1) -102.1(5) . 12_555 .
O(2) Cs(1) O(3) O(4) -47.0(9) . 12_555 .
O(3) Cs(1) O(2) Cs(2) 6.33(12) 12_555 . .
O(3) Cs(1) O(2) S(1) -145.94(15) 12_555 . .
O(2) Cs(1) N(1) C(1) 50.72(18) . 4_666 4_666
O(2) Cs(1) N(1) C(2) -128.73(16) . 4_666 4_666
N(1) Cs(1) O(2) Cs(2) 176.38(3) 4_666 . .
N(1) Cs(1) O(2) S(1) 24.11(10) 4_666 . .
O(2) Cs(1) N(2) S(1) -52.43(9) . 12_556 12_556
O(2) Cs(1) N(2) C(6) 81.1(2) . 12_556 12_556
N(2) Cs(1) O(2) Cs(2) 79.83(5) 12_556 . .
N(2) Cs(1) O(2) S(1) -72.44(9) 12_556 . .
O(2) Cs(1) N(3) S(1) 0.61(6) . . .
O(2) Cs(1) N(3) C(7) 110.16(15) . . .
N(3) Cs(1) O(2) Cs(2) 151.54(7) . . .
N(3) Cs(1) O(2) S(1) -0.73(7) . . .
O(2) Cs(1) N(4) C(11) 33.02(16) . 4_666 4_666
O(2) Cs(1) N(4) C(12) -144.15(19) . 4_666 4_666
N(4) Cs(1) O(2) Cs(2) -148.17(4) 4_666 . .
N(4) Cs(1) O(2) S(1) 59.56(9) 4_666 . .
O(3) Cs(1) O(3) Cs(1) -83.9(4) . 12_555 12_555
O(3) Cs(1) O(3) Cl(1) 32.0(4) . 12_555 .
O(3) Cs(1) O(3) O(4) 87.1(10) . 12_555 .
O(3) Cs(1) O(3) Cs(1) -148.8(5) 12_555 . 11_455
O(3) Cs(1) O(3) Cl(1) -31.7(3) 12_555 . .
O(3) Cs(1) O(3) O(4) -3(2) 12_555 . 10_565
O(3) Cs(1) N(1) C(1) -115.6(2) . 4_666 4_666
O(3) Cs(1) N(1) C(2) 64.9(2) . 4_666 4_666
N(1) Cs(1) O(3) Cs(1) 70.4(2) 4_666 . 11_455
N(1) Cs(1) O(3) Cl(1) -172.4(2) 4_666 . .
N(1) Cs(1) O(3) O(4) -144(2) 4_666 . 10_565
O(3) Cs(1) N(2) S(1) 59.0(2) . 12_556 12_556
O(3) Cs(1) N(2) C(6) -167.5(3) . 12_556 12_556
N(2) Cs(1) O(3) Cs(1) 171.55(16) 12_556 . 11_455
N(2) Cs(1) O(3) Cl(1) -71.3(3) 12_556 . .
N(2) Cs(1) O(3) O(4) -43(2) 12_556 . 10_565
O(3) Cs(1) N(3) S(1) 25.7(2) . . .
O(3) Cs(1) N(3) C(7) 135.3(2) . . .
N(3) Cs(1) O(3) Cs(1) -116.6(2) . . 11_455
N(3) Cs(1) O(3) Cl(1) 0.5(5) . . .
N(3) Cs(1) O(3) O(4) 29(2) . . 10_565
O(3) Cs(1) N(4) C(11) -86.4(2) . 4_666 4_666
O(3) Cs(1) N(4) C(12) 96.4(2) . 4_666 4_666
N(4) Cs(1) O(3) Cs(1) 12.4(3) 4_666 . 11_455
N(4) Cs(1) O(3) Cl(1) 129.5(2) 4_666 . .
N(4) Cs(1) O(3) O(4) 158(2) 4_666 . 10_565
O(3) Cs(1) N(1) C(1) -144.3(2) 12_555 4_666 4_666
O(3) Cs(1) N(1) C(2) 36.2(2) 12_555 4_666 4_666
N(1) Cs(1) O(3) Cs(1) -26.5(2) 4_666 12_555 12_555
N(1) Cs(1) O(3) Cl(1) 89.4(5) 4_666 12_555 .
N(1) Cs(1) O(3) O(4) 144.5(9) 4_666 12_555 .
O(3) Cs(1) N(2) S(1) 39.32(18) 12_555 12_556 12_556
O(3) Cs(1) N(2) C(6) 172.9(3) 12_555 12_556 12_556
N(2) Cs(1) O(3) Cs(1) 54.71(11) 12_556 12_555 12_555
N(2) Cs(1) O(3) Cl(1) 170.7(5) 12_556 12_555 .
N(2) Cs(1) O(3) O(4) -134.3(9) 12_556 12_555 .
O(3) Cs(1) N(3) S(1) 45.02(18) 12_555 . .
O(3) Cs(1) N(3) C(7) 154.6(2) 12_555 . .
N(3) Cs(1) O(3) Cs(1) 113.10(16) . 12_555 12_555
N(3) Cs(1) O(3) Cl(1) -131.0(4) . 12_555 .
N(3) Cs(1) O(3) O(4) -75.9(9) . 12_555 .
O(3) Cs(1) N(4) C(11) -64.2(4) 12_555 4_666 4_666
O(3) Cs(1) N(4) C(12) 118.6(4) 12_555 4_666 4_666
N(4) Cs(1) O(3) Cs(1) -120.5(2) 4_666 12_555 12_555
N(4) Cs(1) O(3) Cl(1) -4.5(8) 4_666 12_555 .
N(4) Cs(1) O(3) O(4) 50.5(11) 4_666 12_555 .
N(1) Cs(1) N(2) S(1) 177.90(9) 4_666 12_556 12_556
N(1) Cs(1) N(2) C(6) -48.6(2) 4_666 12_556 12_556
N(2) Cs(1) N(1) C(1) 143.10(16) 12_556 4_666 4_666
N(2) Cs(1) N(1) C(2) -36.36(17) 12_556 4_666 4_666
N(1) Cs(1) N(3) S(1) -160.52(8) 4_666 . .
N(1) Cs(1) N(3) C(7) -50.97(15) 4_666 . .
N(3) Cs(1) N(1) C(1) 67.56(17) . 4_666 4_666
N(3) Cs(1) N(1) C(2) -111.89(17) . 4_666 4_666
N(1) Cs(1) N(4) C(11) 176.90(18) 4_666 4_666 4_666
N(1) Cs(1) N(4) C(12) -0.26(17) 4_666 4_666 4_666
N(4) Cs(1) N(1) C(1) 0.82(15) 4_666 4_666 4_666
N(4) Cs(1) N(1) C(2) -178.64(19) 4_666 4_666 4_666
N(2) Cs(1) N(3) S(1) 102.44(9) 12_556 . .
N(2) Cs(1) N(3) C(7) -148.01(16) 12_556 . .
N(3) Cs(1) N(2) S(1) -94.93(9) . 12_556 12_556
N(3) Cs(1) N(2) C(6) 38.6(2) . 12_556 12_556
N(2) Cs(1) N(4) C(11) 121.97(15) 12_556 4_666 4_666
N(2) Cs(1) N(4) C(12) -55.2(2) 12_556 4_666 4_666
N(4) Cs(1) N(2) S(1) -143.49(8) 4_666 12_556 12_556
N(4) Cs(1) N(2) C(6) -9.9(2) 4_666 12_556 12_556
N(3) Cs(1) N(4) C(11) 72.09(15) . 4_666 4_666
N(3) Cs(1) N(4) C(12) -105.1(2) . 4_666 4_666
N(4) Cs(1) N(3) S(1) -113.43(8) 4_666 . .
N(4) Cs(1) N(3) C(7) -3.88(14) 4_666 . .
O(2) Cs(2) O(2) Cs(1) 118.70(5) . 2_665 2_665
O(2) Cs(2) O(2) S(1) -113.0(2) . 2_665 2_665
O(2) Cs(2) O(2) Cs(1) -96.25(5) 2_665 . .
O(2) Cs(2) O(2) S(1) 31.95(19) 2_665 . .
O(2) Cs(2) O(2) Cs(1) -96.23(6) . 3_565 3_565
O(2) Cs(2) O(2) S(1) 32.0(2) . 3_565 3_565
O(2) Cs(2) O(2) Cs(1) 118.67(4) 3_565 . .
O(2) Cs(2) O(2) S(1) -113.12(17) 3_565 . .
O(2) Cs(2) O(2) Cs(1) 83(57) . 10_566 10_566
O(2) Cs(2) O(2) S(1) -45(58) . 10_566 10_566
O(2) Cs(2) O(2) Cs(1) 97(57) 10_566 . .
O(2) Cs(2) O(2) S(1) -135(57) 10_566 . .
O(2) Cs(2) O(2) Cs(1) 61.31(5) . 11_456 11_456
O(2) Cs(2) O(2) S(1) -66.9(2) . 11_456 11_456
O(2) Cs(2) O(2) Cs(1) 83.76(5) 11_456 . .
O(2) Cs(2) O(2) S(1) -148.03(19) 11_456 . .
O(2) Cs(2) O(2) Cs(1) -83.76(6) . 12_556 12_556
O(2) Cs(2) O(2) S(1) 148.0(2) . 12_556 12_556
O(2) Cs(2) O(2) Cs(1) -61.31(4) 12_556 . .
O(2) Cs(2) O(2) S(1) 66.90(17) 12_556 . .
O(2) Cs(2) O(4) O(3) 177.7(3) . . 10_565
O(2) Cs(2) O(4) O(3) 57.9(5) . . 11_455
O(2) Cs(2) O(4) O(3) -62.2(4) . . 12_555
O(4) Cs(2) O(2) Cs(1) 11.23(3) . . .
O(4) Cs(2) O(2) S(1) 139.43(17) . . .
O(4) Cs(2) O(2) Cs(1) -168.83(3) 10_566 . .
O(4) Cs(2) O(2) S(1) -40.62(17) 10_566 . .
O(2) Cs(2) O(2) Cs(1) 118.67(5) 2_665 3_565 3_565
O(2) Cs(2) O(2) S(1) -113.1(2) 2_665 3_565 3_565
O(2) Cs(2) O(2) Cs(1) -96.23(6) 3_565 2_665 2_665
O(2) Cs(2) O(2) S(1) 32.0(2) 3_565 2_665 2_665
O(2) Cs(2) O(2) Cs(1) -83.75(5) 2_665 10_566 10_566
O(2) Cs(2) O(2) S(1) 147.99(19) 2_665 10_566 10_566
O(2) Cs(2) O(2) Cs(1) -61.32(5) 10_566 2_665 2_665
O(2) Cs(2) O(2) S(1) 67.0(2) 10_566 2_665 2_665
O(2) Cs(2) O(2) Cs(1) -106(55) 2_665 11_456 11_456
O(2) Cs(2) O(2) S(1) 125(55) 2_665 11_456 11_456
O(2) Cs(2) O(2) Cs(1) -74(55) 11_456 2_665 2_665
O(2) Cs(2) O(2) S(1) 55(55) 11_456 2_665 2_665
O(2) Cs(2) O(2) Cs(1) 61.32(5) 2_665 12_556 12_556
O(2) Cs(2) O(2) S(1) -66.9(2) 2_665 12_556 12_556
O(2) Cs(2) O(2) Cs(1) 83.75(6) 12_556 2_665 2_665
O(2) Cs(2) O(2) S(1) -148.0(2) 12_556 2_665 2_665
O(2) Cs(2) O(4) O(3) -62.2(3) 2_665 . 10_565
O(2) Cs(2) O(4) O(3) 177.9(5) 2_665 . 11_455
O(2) Cs(2) O(4) O(3) 57.8(4) 2_665 . 12_555
O(4) Cs(2) O(2) Cs(1) 11.21(5) . 2_665 2_665
O(4) Cs(2) O(2) S(1) 139.5(2) . 2_665 2_665
O(4) Cs(2) O(2) Cs(1) -168.73(5) 10_566 2_665 2_665
O(4) Cs(2) O(2) S(1) -40.5(2) 10_566 2_665 2_665
O(2) Cs(2) O(2) Cs(1) 61.32(4) 3_565 10_566 10_566
O(2) Cs(2) O(2) S(1) -66.94(17) 3_565 10_566 10_566
O(2) Cs(2) O(2) Cs(1) 83.75(6) 10_566 3_565 3_565
O(2) Cs(2) O(2) S(1) -148.0(2) 10_566 3_565 3_565
O(2) Cs(2) O(2) Cs(1) -83.76(6) 3_565 11_456 11_456
O(2) Cs(2) O(2) S(1) 148.0(2) 3_565 11_456 11_456
O(2) Cs(2) O(2) Cs(1) -61.31(5) 11_456 3_565 3_565
O(2) Cs(2) O(2) S(1) 66.9(2) 11_456 3_565 3_565
O(2) Cs(2) O(2) Cs(1) 160(240) 3_565 12_556 12_556
O(2) Cs(2) O(2) S(1) 32(163) 3_565 12_556 12_556
O(2) Cs(2) O(2) Cs(1) 20(240) 12_556 3_565 3_565
O(2) Cs(2) O(2) S(1) 148(162) 12_556 3_565 3_565
O(2) Cs(2) O(4) O(3) 57.8(3) 3_565 . 10_565
O(2) Cs(2) O(4) O(3) -62.1(5) 3_565 . 11_455
O(2) Cs(2) O(4) O(3) 177.8(4) 3_565 . 12_555
O(4) Cs(2) O(2) Cs(1) 11.22(5) . 3_565 3_565
O(4) Cs(2) O(2) S(1) 139.5(2) . 3_565 3_565
O(4) Cs(2) O(2) Cs(1) -168.78(5) 10_566 3_565 3_565
O(4) Cs(2) O(2) S(1) -40.5(2) 10_566 3_565 3_565
O(2) Cs(2) O(2) Cs(1) -118.68(5) 10_566 11_456 11_456
O(2) Cs(2) O(2) S(1) 113.1(2) 10_566 11_456 11_456
O(2) Cs(2) O(2) Cs(1) 96.24(5) 11_456 10_566 10_566
O(2) Cs(2) O(2) S(1) -32.03(19) 11_456 10_566 10_566
O(2) Cs(2) O(2) Cs(1) 96.26(6) 10_566 12_556 12_556
O(2) Cs(2) O(2) S(1) -32.0(2) 10_566 12_556 12_556
O(2) Cs(2) O(2) Cs(1) -118.70(4) 12_556 10_566 10_566
O(2) Cs(2) O(2) S(1) 113.03(17) 12_556 10_566 10_566
O(2) Cs(2) O(4) O(3) -2.2(3) 10_566 . 10_565
O(2) Cs(2) O(4) O(3) -122.1(5) 10_566 . 11_455
O(2) Cs(2) O(4) O(3) 117.8(4) 10_566 . 12_555
O(4) Cs(2) O(2) Cs(1) 168.79(3) . 10_566 10_566
O(4) Cs(2) O(2) S(1) 40.52(17) . 10_566 10_566
O(4) Cs(2) O(2) Cs(1) -11.16(3) 10_566 10_566 10_566
O(4) Cs(2) O(2) S(1) -139.42(17) 10_566 10_566 10_566
O(2) Cs(2) O(2) Cs(1) -118.70(5) 11_456 12_556 12_556
O(2) Cs(2) O(2) S(1) 113.1(2) 11_456 12_556 12_556
O(2) Cs(2) O(2) Cs(1) 96.26(6) 12_556 11_456 11_456
O(2) Cs(2) O(2) S(1) -31.9(2) 12_556 11_456 11_456
O(2) Cs(2) O(4) O(3) 117.7(3) 11_456 . 10_565
O(2) Cs(2) O(4) O(3) -2.1(5) 11_456 . 11_455
O(2) Cs(2) O(4) O(3) -122.2(4) 11_456 . 12_555
O(4) Cs(2) O(2) Cs(1) 168.77(5) . 11_456 11_456
O(4) Cs(2) O(2) S(1) 40.6(2) . 11_456 11_456
O(4) Cs(2) O(2) Cs(1) -11.29(5) 10_566 11_456 11_456
O(4) Cs(2) O(2) S(1) -139.5(2) 10_566 11_456 11_456
O(2) Cs(2) O(4) O(3) -122.2(3) 12_556 . 10_565
O(2) Cs(2) O(4) O(3) 117.9(5) 12_556 . 11_455
O(2) Cs(2) O(4) O(3) -2.2(4) 12_556 . 12_555
O(4) Cs(2) O(2) Cs(1) 168.78(5) . 12_556 12_556
O(4) Cs(2) O(2) S(1) 40.6(2) . 12_556 12_556
O(4) Cs(2) O(2) Cs(1) -11.22(5) 10_566 12_556 12_556
O(4) Cs(2) O(2) S(1) -139.4(2) 10_566 12_556 12_556
O(4) Cs(2) O(4) O(3) 54.7(3) 10_566 . 10_565
O(4) Cs(2) O(4) O(3) -65.1(5) 10_566 . 11_455
O(4) Cs(2) O(4) O(3) 174.8(4) 10_566 . 12_555
O(3) Cl(1) O(3) Cs(1) -138.6(5) . 2_665 2_665
O(3) Cl(1) O(3) O(4) 50.8(5) . 2_665 10_565
O(3) Cl(1) O(3) Cs(1) 119.9(4) 2_665 . .
O(3) Cl(1) O(3) Cs(1) -137.7(5) 2_665 . 11_455
O(3) Cl(1) O(3) O(4) -50.8(4) 2_665 . 10_565
O(3) Cl(1) O(3) Cs(1) -137.7(4) . 3_565 10_565
O(3) Cl(1) O(3) Cs(1) 119.9(5) . 3_565 3_565
O(3) Cl(1) O(3) O(4) -50.8(4) . 3_565 10_565
O(3) Cl(1) O(3) Cs(1) -138.6(4) 3_565 . .
O(3) Cl(1) O(3) Cs(1) -36.2(5) 3_565 . 11_455
O(3) Cl(1) O(3) O(4) 50.7(3) 3_565 . 10_565
O(3) Cl(1) O(3) Cs(1) -54(202) . 10_565 10_565
O(3) Cl(1) O(3) O(4) 117(190) . 10_565 .
O(3) Cl(1) O(3) Cs(1) -126(202) 10_565 . .
O(3) Cl(1) O(3) Cs(1) -24(198) 10_565 . 11_455
O(3) Cl(1) O(3) O(4) 63(190) 10_565 . 10_565
O(3) Cl(1) O(3) Cs(1) -41.4(5) . 11_455 11_455
O(3) Cl(1) O(3) O(4) 129.2(5) . 11_455 .
O(3) Cl(1) O(3) Cs(1) -60.2(4) 11_455 . .
O(3) Cl(1) O(3) Cs(1) 42.2(5) 11_455 . 11_455
O(3) Cl(1) O(3) O(4) 129.1(4) 11_455 . 10_565
O(3) Cl(1) O(3) Cs(1) -42.3(4) . 12_555 .
O(3) Cl(1) O(3) Cs(1) 60.1(5) . 12_555 12_555
O(3) Cl(1) O(3) O(4) -129.2(4) . 12_555 .
O(3) Cl(1) O(3) Cs(1) 41.4(4) 12_555 . .
O(3) Cl(1) O(3) Cs(1) 143.8(5) 12_555 . 11_455
O(3) Cl(1) O(3) O(4) -129.4(3) 12_555 . 10_565
O(3) Cl(1) O(4) O(3) -179.87(6) . . 10_565
O(3) Cl(1) O(4) O(3) -60.0(6) . . 11_455
O(3) Cl(1) O(4) O(3) 60.1(5) . . 12_555
O(4) Cl(1) O(3) Cs(1) -9.4(3) . . .
O(4) Cl(1) O(3) Cs(1) 93.0(4) . . 11_455
O(4) Cl(1) O(3) O(4) 179.858(3) . . 10_565
O(4) Cl(1) O(3) Cs(1) 170.8(3) 10_565 . .
O(4) Cl(1) O(3) Cs(1) -86.8(4) 10_565 . 11_455
O(3) Cl(1) O(3) Cs(1) -36.1(6) 2_665 3_565 10_565
O(3) Cl(1) O(3) Cs(1) -138.6(5) 2_665 3_565 3_565
O(3) Cl(1) O(3) O(4) 50.8(5) 2_665 3_565 10_565
O(3) Cl(1) O(3) Cs(1) 119.9(6) 3_565 2_665 2_665
O(3) Cl(1) O(3) O(4) -50.7(5) 3_565 2_665 10_565
O(3) Cl(1) O(3) Cs(1) 60.0(4) 2_665 10_565 10_565
O(3) Cl(1) O(3) O(4) -129.2(4) 2_665 10_565 .
O(3) Cl(1) O(3) Cs(1) 41.5(5) 10_565 2_665 2_665
O(3) Cl(1) O(3) O(4) -129.1(5) 10_565 2_665 10_565
O(3) Cl(1) O(3) Cs(1) 79(136) 2_665 11_455 11_455
O(3) Cl(1) O(3) O(4) -111(137) 2_665 11_455 .
O(3) Cl(1) O(3) Cs(1) 101(136) 11_455 2_665 2_665
O(3) Cl(1) O(3) O(4) -69(137) 11_455 2_665 10_565
O(3) Cl(1) O(3) Cs(1) -143.8(6) 2_665 12_555 .
O(3) Cl(1) O(3) Cs(1) -41.5(5) 2_665 12_555 12_555
O(3) Cl(1) O(3) O(4) 129.2(5) 2_665 12_555 .
O(3) Cl(1) O(3) Cs(1) -60.1(6) 12_555 2_665 2_665
O(3) Cl(1) O(3) O(4) 129.4(5) 12_555 2_665 10_565
O(3) Cl(1) O(4) O(3) 60.0(6) 2_665 . 10_565
O(3) Cl(1) O(4) O(3) 179.9(4) 2_665 . 11_455
O(3) Cl(1) O(4) O(3) -60.1(7) 2_665 . 12_555
O(4) Cl(1) O(3) Cs(1) -9.3(7) . 2_665 2_665
O(4) Cl(1) O(3) O(4) -179.842(3) . 2_665 10_565
O(3) Cl(1) O(4) O(3) 120.0(6) 2_665 10_565 .
O(4) Cl(1) O(3) Cs(1) 170.6(7) 10_565 2_665 2_665
O(3) Cl(1) O(3) Cs(1) -41.5(4) 3_565 10_565 10_565
O(3) Cl(1) O(3) O(4) 129.2(3) 3_565 10_565 .
O(3) Cl(1) O(3) Cs(1) 42.3(4) 10_565 3_565 10_565
O(3) Cl(1) O(3) Cs(1) -60.1(5) 10_565 3_565 3_565
O(3) Cl(1) O(3) O(4) 129.2(4) 10_565 3_565 10_565
O(3) Cl(1) O(3) Cs(1) 60.2(6) 3_565 11_455 11_455
O(3) Cl(1) O(3) O(4) -129.2(5) 3_565 11_455 .
O(3) Cl(1) O(3) Cs(1) 143.8(6) 11_455 3_565 10_565
O(3) Cl(1) O(3) Cs(1) 41.4(5) 11_455 3_565 3_565
O(3) Cl(1) O(3) O(4) -129.3(5) 11_455 3_565 10_565
O(3) Cl(1) O(3) Cs(1) 103(141) 3_565 12_555 .
O(3) Cl(1) O(3) Cs(1) -155(154) 3_565 12_555 12_555
O(3) Cl(1) O(3) O(4) 16(176) 3_565 12_555 .
O(3) Cl(1) O(3) Cs(1) 77(141) 12_555 3_565 10_565
O(3) Cl(1) O(3) Cs(1) -25(155) 12_555 3_565 3_565
O(3) Cl(1) O(3) O(4) 164(175) 12_555 3_565 10_565
O(3) Cl(1) O(4) O(3) -59.9(5) 3_565 . 10_565
O(3) Cl(1) O(4) O(3) 59.9(7) 3_565 . 11_455
O(3) Cl(1) O(4) O(3) -180.0(6) 3_565 . 12_555
O(4) Cl(1) O(3) Cs(1) 93.1(3) . 3_565 10_565
O(4) Cl(1) O(3) Cs(1) -9.3(6) . 3_565 3_565
O(4) Cl(1) O(3) O(4) 179.9842(15) . 3_565 10_565
O(3) Cl(1) O(4) O(3) -120.0(5) 3_565 10_565 .
O(4) Cl(1) O(3) Cs(1) -86.9(3) 10_565 3_565 10_565
O(4) Cl(1) O(3) Cs(1) 170.7(6) 10_565 3_565 3_565
O(3) Cl(1) O(3) Cs(1) 138.5(5) 10_565 11_455 11_455
O(3) Cl(1) O(3) O(4) -50.9(5) 10_565 11_455 .
O(3) Cl(1) O(3) Cs(1) -119.8(4) 11_455 10_565 10_565
O(3) Cl(1) O(3) O(4) 50.9(4) 11_455 10_565 .
O(3) Cl(1) O(3) Cs(1) 137.7(4) 10_565 12_555 .
O(3) Cl(1) O(3) Cs(1) -119.9(5) 10_565 12_555 12_555
O(3) Cl(1) O(3) O(4) 50.8(4) 10_565 12_555 .
O(3) Cl(1) O(3) Cs(1) 138.6(4) 12_555 10_565 10_565
O(3) Cl(1) O(3) O(4) -50.7(3) 12_555 10_565 .
O(3) Cl(1) O(4) O(3) 119.9(6) 10_565 . 11_455
O(3) Cl(1) O(4) O(3) -120.1(5) 10_565 . 12_555
O(4) Cl(1) O(3) Cs(1) -170.7(3) . 10_565 10_565
O(3) Cl(1) O(4) O(3) -179.87(6) 10_565 10_565 .
O(4) Cl(1) O(3) Cs(1) 9.1(3) 10_565 10_565 10_565
O(4) Cl(1) O(3) O(4) 179.858(3) 10_565 10_565 .
O(3) Cl(1) O(3) Cs(1) 36.2(6) 11_455 12_555 .
O(3) Cl(1) O(3) Cs(1) 138.6(5) 11_455 12_555 12_555
O(3) Cl(1) O(3) O(4) -50.7(5) 11_455 12_555 .
O(3) Cl(1) O(3) Cs(1) -119.9(6) 12_555 11_455 11_455
O(3) Cl(1) O(3) O(4) 50.7(5) 12_555 11_455 .
O(3) Cl(1) O(4) O(3) -119.9(6) 11_455 . 10_565
O(3) Cl(1) O(4) O(3) 120.1(7) 11_455 . 12_555
O(4) Cl(1) O(3) Cs(1) -170.6(7) . 11_455 11_455
O(3) Cl(1) O(4) O(3) -60.1(6) 11_455 10_565 .
O(4) Cl(1) O(3) Cs(1) 9.6(7) 10_565 11_455 11_455
O(4) Cl(1) O(3) O(4) -179.842(3) 10_565 11_455 .
O(3) Cl(1) O(4) O(3) 120.1(5) 12_555 . 10_565
O(3) Cl(1) O(4) O(3) -120.1(7) 12_555 . 11_455
O(4) Cl(1) O(3) Cs(1) 87.0(3) . 12_555 .
O(4) Cl(1) O(3) Cs(1) -170.7(6) . 12_555 12_555
O(3) Cl(1) O(4) O(3) 60.0(5) 12_555 10_565 .
O(4) Cl(1) O(3) Cs(1) -93.1(3) 10_565 12_555 .
O(4) Cl(1) O(3) Cs(1) 9.3(6) 10_565 12_555 12_555
O(4) Cl(1) O(3) O(4) 179.9841(15) 10_565 12_555 .
O(4) Cl(1) O(4) O(3) -125.2(3) . 10_565 .
O(4) Cl(1) O(4) O(3) -54.7(3) 10_565 . 10_565
O(4) Cl(1) O(4) O(3) 65.1(5) 10_565 . 11_455
O(4) Cl(1) O(4) O(3) -174.8(4) 10_565 . 12_555
O(1) S(1) O(2) Cs(1) 126.56(9) . . .
O(1) S(1) O(2) Cs(2) 1.8(2) . . .
O(2) S(1) O(1) Cs(1) 112.03(13) . . 1_556
O(2) S(1) O(1) Cs(1) -36.52(16) . . 12_556
O(1) S(1) N(2) Cs(1) 89.44(11) . . 11_456
O(1) S(1) N(2) C(6) -117.72(16) . . .
N(2) S(1) O(1) Cs(1) -11.80(17) . . 1_556
N(2) S(1) O(1) Cs(1) -160.35(12) . . 12_556
O(1) S(1) N(3) Cs(1) -128.94(10) . . .
O(1) S(1) N(3) C(7) 117.05(16) . . .
N(3) S(1) O(1) Cs(1) -122.60(12) . . 1_556
N(3) S(1) O(1) Cs(1) 88.85(16) . . 12_556
O(2) S(1) N(2) Cs(1) -37.56(12) . . 11_456
O(2) S(1) N(2) C(6) 115.28(17) . . .
N(2) S(1) O(2) Cs(1) -109.01(10) . . .
N(2) S(1) O(2) Cs(2) 126.19(16) . . .
O(2) S(1) N(3) Cs(1) -1.06(10) . . .
O(2) S(1) N(3) C(7) -115.06(16) . . .
N(3) S(1) O(2) Cs(1) 1.12(11) . . .
N(3) S(1) O(2) Cs(2) -123.68(17) . . .
N(2) S(1) N(3) Cs(1) 114.33(8) . . .
N(2) S(1) N(3) C(7) 0.32(17) . . .
N(3) S(1) N(2) Cs(1) -153.76(8) . . 11_456
N(3) S(1) N(2) C(6) -0.92(17) . . .
Cs(1) O(3) O(4) Cl(1) -33(2) . 10_565 .
Cs(1) O(3) O(4) Cl(1) 111.6(3) 11_455 10_565 .
Cs(1) N(1) C(1) C(5) 179.99(12) 4_666 . .
Cs(1) N(1) C(1) C(12) 1.3(2) 4_666 . .
Cs(1) N(1) C(2) C(3) -178.16(18) 4_666 . .
C(1) N(1) C(2) C(3) 1.3(3) . . .
C(2) N(1) C(1) C(5) 0.5(3) . . .
C(2) N(1) C(1) C(12) -178.1(2) . . .
Cs(1) N(2) C(6) C(5) -44.6(3) 11_456 . .
Cs(1) N(2) C(6) C(7) 134.0(2) 11_456 . .
S(1) N(2) C(6) C(5) -177.35(18) . . .
S(1) N(2) C(6) C(7) 1.2(2) . . .
Cs(1) N(3) C(7) C(6) -105.22(18) . . .
Cs(1) N(3) C(7) C(8) 75.0(2) . . .
S(1) N(3) C(7) C(6) 0.4(2) . . .
S(1) N(3) C(7) C(8) -179.45(18) . . .
Cs(1) N(4) C(11) C(10) 178.07(19) 4_666 . .
Cs(1) N(4) C(12) C(1) 0.2(3) 4_666 . .
Cs(1) N(4) C(12) C(8) -178.41(14) 4_666 . .
C(11) N(4) C(12) C(1) 177.2(2) . . .
C(11) N(4) C(12) C(8) -1.4(3) . . .
C(12) N(4) C(11) C(10) 0.5(3) . . .
N(1) C(1) C(5) C(4) -1.8(3) . . .
N(1) C(1) C(5) C(6) -179.98(16) . . .
N(1) C(1) C(12) N(4) -1.0(3) . . .
N(1) C(1) C(12) C(8) 177.7(2) . . .
C(5) C(1) C(12) N(4) -179.7(2) . . .
C(5) C(1) C(12) C(8) -1.0(3) . . .
C(12) C(1) C(5) C(4) 176.8(2) . . .
C(12) C(1) C(5) C(6) -1.3(3) . . .
N(1) C(2) C(3) C(4) -1.8(3) . . .
C(2) C(3) C(4) C(5) 0.4(3) . . .
C(3) C(4) C(5) C(1) 1.3(3) . . .
C(3) C(4) C(5) C(6) 179.4(2) . . .
C(1) C(5) C(6) N(2) -178.3(2) . . .
C(1) C(5) C(6) C(7) 3.2(3) . . .
C(4) C(5) C(6) N(2) 3.6(3) . . .
C(4) C(5) C(6) C(7) -175.0(2) . . .
N(2) C(6) C(7) N(3) -1.1(2) . . .
N(2) C(6) C(7) C(8) 178.7(2) . . .
C(5) C(6) C(7) N(3) 177.54(19) . . .
C(5) C(6) C(7) C(8) -2.6(3) . . .
N(3) C(7) C(8) C(9) -1.0(3) . . .
N(3) C(7) C(8) C(12) -179.94(18) . . .
C(6) C(7) C(8) C(9) 179.2(2) . . .
C(6) C(7) C(8) C(12) 0.3(3) . . .
C(7) C(8) C(9) C(10) -179.0(2) . . .
C(7) C(8) C(12) N(4) -179.8(2) . . .
C(7) C(8) C(12) C(1) 1.6(3) . . .
C(9) C(8) C(12) N(4) 1.2(3) . . .
C(9) C(8) C(12) C(1) -177.4(2) . . .
C(12) C(8) C(9) C(10) -0.1(2) . . .
C(8) C(9) C(10) C(11) -0.8(3) . . .
C(9) C(10) C(11) N(4) 0.7(3) . . .
